data_1544479
loop_
_publ_author_name
'Palacios, Laura'
'Di Giuseppe, Andrea'
'Artigas, Mar\'ia Jos\'e'
'Polo, Victor'
'Lahoz, Fernando J.'
'Castarlenas, Ricardo'
'P\'erez-Torrente, Jes\'us J.'
'Oro, Luis A.'

_publ_section_title
;
 Mechanistic insight into the pyridine enhanced \a-selectivity in alkyne
 hydrothiolation catalysed by quinolinolate--rhodium(i)--N-heterocyclic
 carbene complexes
;
_journal_issue 24
_journal_name_full 'Catal. Sci. Technol.'
_journal_page_first 8548
_journal_paper_doi 10.1039/C6CY01884J
_journal_volume 6
_journal_year 2016
_chemical_formula_moiety 'C45 H58 N3 O Rh'
_chemical_formula_sum 'C45 H58 N3 O Rh'
_chemical_formula_weight 759.85
_space_group_crystal_system monoclinic
_space_group_IT_number 14
_space_group_name_Hall '-P 2yn'
_space_group_name_H-M_alt 'P 1 21/n 1'
_symmetry_space_group_name_Hall '-P 2yn'
_symmetry_space_group_name_H-M 'P 1 21/n 1'
_atom_sites_solution_hydrogens mixed
_atom_sites_solution_secondary difmap
_audit_creation_method SHELXL-2014/7
_audit_update_record
;
2016-06-14 deposited with the CCDC.
2016-11-04 downloaded from the CCDC.
;
_cell_angle_alpha 90
_cell_angle_beta 103.994(2)
_cell_angle_gamma 90
_cell_formula_units_Z 4
_cell_length_a 11.3475(14)
_cell_length_b 17.783(2)
_cell_length_c 19.583(2)
_cell_measurement_reflns_used 9967
_cell_measurement_temperature 100(2)
_cell_measurement_theta_max 28.934
_cell_measurement_theta_min 2.2185
_cell_volume 3834.4(8)
_computing_cell_refinement 'APEX2 v. 2008.4 (Bruker AXS, 2008)'
_computing_data_collection 'APEX2 v. 2008.4 (Bruker AXS, 2008)'
_computing_data_reduction 'APEX2 v. 2008.4 (Bruker AXS, 2008)'
_computing_molecular_graphics ORTEP
_computing_structure_refinement 'SHELXL-97 (Sheldrick, 1997)'
_computing_structure_solution 'SHELXS-97 (Sheldrick, 1990)'
_diffrn_ambient_temperature 100(2)
_diffrn_detector_area_resol_mean 8.26
_diffrn_measured_fraction_theta_full 0.999
_diffrn_measured_fraction_theta_max 0.929
_diffrn_measurement_device_type 'Bruker APEX DUO system'
_diffrn_measurement_method '\w rotations with narrow frames'
_diffrn_radiation_monochromator graphite
_diffrn_radiation_source 'fine-focus sealed tube'
_diffrn_radiation_type MoK\a
_diffrn_radiation_wavelength 0.71073
_diffrn_reflns_av_R_equivalents 0.0366
_diffrn_reflns_av_unetI/netI 0.0338
_diffrn_reflns_Laue_measured_fraction_full 0.999
_diffrn_reflns_Laue_measured_fraction_max 0.929
_diffrn_reflns_limit_h_max 15
_diffrn_reflns_limit_h_min -14
_diffrn_reflns_limit_k_max 24
_diffrn_reflns_limit_k_min -24
_diffrn_reflns_limit_l_max 26
_diffrn_reflns_limit_l_min -26
_diffrn_reflns_number 40863
_diffrn_reflns_point_group_measured_fraction_full 0.999
_diffrn_reflns_point_group_measured_fraction_max 0.929
_diffrn_reflns_theta_full 27.500
_diffrn_reflns_theta_max 29.501
_diffrn_reflns_theta_min 1.568
_exptl_absorpt_coefficient_mu 0.484
_exptl_absorpt_correction_T_max 0.9143
_exptl_absorpt_correction_T_min 0.7918
_exptl_absorpt_correction_type multi-scan
_exptl_absorpt_process_details
;
Multi-scan correction included in APEX2 package (Bruker AXS, 2008)
;
_exptl_crystal_colour Red
_exptl_crystal_density_diffrn 1.316
_exptl_crystal_description Block
_exptl_crystal_F_000 1608
_exptl_crystal_size_max 0.186
_exptl_crystal_size_mid 0.181
_exptl_crystal_size_min 0.134
_refine_diff_density_max 0.761
_refine_diff_density_min -0.432
_refine_diff_density_rms 0.070
_refine_ls_extinction_method none
_refine_ls_goodness_of_fit_ref 1.029
_refine_ls_hydrogen_treatment mixed
_refine_ls_matrix_type full
_refine_ls_number_parameters 676
_refine_ls_number_reflns 9929
_refine_ls_number_restraints 6
_refine_ls_restrained_S_all 1.029
_refine_ls_R_factor_all 0.0460
_refine_ls_R_factor_gt 0.0323
_refine_ls_shift/su_max 0.001
_refine_ls_shift/su_mean 0.000
_refine_ls_structure_factor_coef Fsqd
_refine_ls_weighting_details 'w=1/[\s^2^(Fo^2^)+(0.0392P)^2^+1.9808P] where P=(Fo^2^+2Fc^2^)/3'
_refine_ls_weighting_scheme calc
_refine_ls_wR_factor_gt 0.0755
_refine_ls_wR_factor_ref 0.0822
_reflns_Friedel_coverage 0.000
_reflns_number_gt 8011
_reflns_number_total 9929
_reflns_threshold_expression 'I > 2\s(I)'
_cod_data_source_file c6cy01884j2.cif
_cod_data_source_block compnd_7
_cod_depositor_comments 'Adding full bibliography for 1544478--1544480.cif.'
_cod_database_code 1544479
_shelx_shelxl_version_number 2014/7
_shelx_space_group_comment
;
The symmetry employed for this shelxl refinement is uniquely defined
by the following loop, which should always be used as a source of
symmetry information in preference to the above space-group names.
They are only intended as comments.
;

loop_
_space_group_symop_operation_xyz
'x, y, z'
'-x+1/2, y+1/2, -z+1/2'
'-x, -y, -z'
'x-1/2, -y-1/2, z-1/2'

loop_
_atom_site_label
_atom_site_type_symbol
_atom_site_fract_x
_atom_site_fract_y
_atom_site_fract_z
_atom_site_U_iso_or_equiv
_atom_site_adp_type
_atom_site_occupancy
_atom_site_site_symmetry_order
_atom_site_calc_flag
_atom_site_refinement_flags_posn
_atom_site_refinement_flags_adp
_atom_site_refinement_flags_occupancy
_atom_site_disorder_assembly
_atom_site_disorder_group
Rh1 Rh 0.21502(2) 0.11473(2) 0.20001(2) 0.01922(5) Uani 1 1 d . . . . .
N1 N 0.19409(13) -0.04436(9) 0.25017(8) 0.0195(3) Uani 1 1 d . . . . .
N2 N 0.31472(13) 0.02359(9) 0.32925(8) 0.0196(3) Uani 1 1 d . . . . .
N3 N 0.36620(14) 0.09365(9) 0.14389(8) 0.0219(3) Uani 1 1 d . . . . .
O2 O 0.20330(13) 0.20870(8) 0.13559(8) 0.0295(3) Uani 1 1 d . . . . .
C1 C 0.23510(16) 0.02855(11) 0.26331(10) 0.0198(4) Uani 1 1 d . . . . .
C2 C 0.32816(17) -0.05098(11) 0.35201(10) 0.0221(4) Uani 1 1 d . . . . .
H2 H 0.382(2) -0.0644(13) 0.3919(12) 0.027(6) Uiso 1 1 d . . . . .
C3 C 0.25303(17) -0.09299(11) 0.30350(10) 0.0223(4) Uani 1 1 d . . . . .
H3 H 0.238(2) -0.1431(15) 0.3013(12) 0.031(6) Uiso 1 1 d . . . . .
C4 C 0.08392(16) -0.06791(10) 0.19886(10) 0.0204(4) Uani 1 1 d . . . . .
C5 C 0.08617(18) -0.08425(12) 0.12939(10) 0.0254(4) Uani 1 1 d . . . . .
C6 C -0.02114(19) -0.10949(12) 0.08415(11) 0.0285(4) Uani 1 1 d . . . . .
H6 H -0.024(2) -0.1218(13) 0.0362(13) 0.031(6) Uiso 1 1 d . . . . .
C7 C -0.12670(19) -0.11731(12) 0.10649(12) 0.0289(4) Uani 1 1 d . . . . .
H7 H -0.197(2) -0.1313(12) 0.0769(12) 0.023(5) Uiso 1 1 d . . . . .
C8 C -0.12740(18) -0.10002(11) 0.17509(12) 0.0264(4) Uani 1 1 d . . . . .
H8 H -0.199(2) -0.1056(11) 0.1902(11) 0.019(5) Uiso 1 1 d . . . . .
C9 C -0.02267(17) -0.07533(10) 0.22293(10) 0.0221(4) Uani 1 1 d . . . . .
C10 C -0.02851(18) -0.05565(12) 0.29760(11) 0.0264(4) Uani 1 1 d . . . . .
H10 H 0.041(2) -0.0271(12) 0.3181(11) 0.021(5) Uiso 1 1 d . . . . .
C11 C -0.0227(2) -0.12575(15) 0.34287(14) 0.0381(5) Uani 1 1 d . . . . .
H11A H -0.091(2) -0.1548(15) 0.3263(13) 0.037(7) Uiso 1 1 d . . . . .
H11B H -0.022(3) -0.1133(17) 0.3876(19) 0.068(10) Uiso 1 1 d . . . . .
H11C H 0.051(2) -0.1580(15) 0.3446(13) 0.042(7) Uiso 1 1 d . . . . .
C12 C -0.1407(2) -0.00985(15) 0.30020(15) 0.0380(5) Uani 1 1 d . . . . .
H12A H -0.147(3) 0.0357(18) 0.2712(16) 0.057(8) Uiso 1 1 d . . . . .
H12B H -0.136(2) 0.0086(15) 0.3455(15) 0.043(7) Uiso 1 1 d . . . . .
H12C H -0.210(2) -0.0407(16) 0.2865(13) 0.041(7) Uiso 1 1 d . . . . .
C13 C 0.19866(19) -0.07548(14) 0.10182(11) 0.0305(5) Uani 1 1 d . . . . .
H13 H 0.261(2) -0.0568(13) 0.1368(12) 0.029(6) Uiso 1 1 d . . . . .
C14 C 0.2397(3) -0.15065(17) 0.07829(15) 0.0421(6) Uani 1 1 d . . . . .
H14A H 0.250(3) -0.1883(17) 0.1121(16) 0.054(8) Uiso 1 1 d . . . . .
H14B H 0.318(3) -0.1456(16) 0.0679(14) 0.045(7) Uiso 1 1 d . . . . .
H14C H 0.186(2) -0.1699(15) 0.0399(15) 0.038(7) Uiso 1 1 d . . . . .
C15 C 0.1782(2) -0.01784(15) 0.04200(13) 0.0368(5) Uani 1 1 d . . . . .
H15A H 0.115(2) -0.0323(13) 0.0039(13) 0.031(6) Uiso 1 1 d . . . . .
H15B H 0.256(3) -0.0082(16) 0.0288(15) 0.052(8) Uiso 1 1 d . . . . .
H15C H 0.148(2) 0.0314(16) 0.0554(14) 0.042(7) Uiso 1 1 d . . . . .
C16 C 0.35795(17) 0.08440(11) 0.37902(10) 0.0216(4) Uani 1 1 d . . . . .
C17 C 0.44904(17) 0.13436(11) 0.37096(10) 0.0233(4) Uani 1 1 d . . . . .
C18 C 0.4955(2) 0.18456(12) 0.42528(12) 0.0302(4) Uani 1 1 d . . . . .
H18 H 0.557(2) 0.2183(13) 0.4204(12) 0.026(6) Uiso 1 1 d . . . . .
C19 C 0.4536(2) 0.18611(13) 0.48585(13) 0.0360(5) Uani 1 1 d . . . . .
H19 H 0.492(2) 0.2205(15) 0.5236(14) 0.039(7) Uiso 1 1 d . . . . .
C20 C 0.3602(2) 0.13898(14) 0.49163(12) 0.0340(5) Uani 1 1 d . . . . .
H20 H 0.327(2) 0.1419(16) 0.5297(15) 0.048(8) Uiso 1 1 d . . . . .
C21 C 0.30994(18) 0.08783(12) 0.43891(10) 0.0261(4) Uani 1 1 d . . . . .
C22 C 0.2049(2) 0.03962(14) 0.44910(12) 0.0320(5) Uani 1 1 d . . . . .
H22 H 0.175(2) 0.0105(13) 0.4111(13) 0.029(6) Uiso 1 1 d . . . . .
C23 C 0.0971(2) 0.08826(19) 0.45524(15) 0.0444(6) Uani 1 1 d . . . . .
H23A H 0.118(3) 0.1206(16) 0.4950(17) 0.052(8) Uiso 1 1 d . . . . .
H23B H 0.031(3) 0.0587(18) 0.4556(16) 0.064(9) Uiso 1 1 d . . . . .
H23C H 0.070(2) 0.1222(14) 0.4147(14) 0.037(7) Uiso 1 1 d . . . . .
C24 C 0.2438(3) -0.01189(16) 0.51274(14) 0.0424(6) Uani 1 1 d . . . . .
H24A H 0.311(3) -0.0440(16) 0.5081(14) 0.043(7) Uiso 1 1 d . . . . .
H24B H 0.178(2) -0.0443(16) 0.5158(14) 0.045(7) Uiso 1 1 d . . . . .
H24C H 0.265(3) 0.0172(16) 0.5538(16) 0.052(8) Uiso 1 1 d . . . . .
C25 C 0.49924(18) 0.13670(12) 0.30632(11) 0.0256(4) Uani 1 1 d . . . . .
H25 H 0.4550(19) 0.1005(11) 0.2740(11) 0.016(5) Uiso 1 1 d . . . . .
C26 C 0.4796(3) 0.21373(14) 0.27135(14) 0.0385(5) Uani 1 1 d . . . . .
H26A H 0.397(3) 0.2247(17) 0.2585(15) 0.055(9) Uiso 1 1 d . . . . .
H26B H 0.506(2) 0.2136(15) 0.2302(15) 0.046(8) Uiso 1 1 d . . . . .
H26C H 0.522(2) 0.2510(15) 0.3011(14) 0.044(7) Uiso 1 1 d . . . . .
C27 C 0.6328(2) 0.11431(18) 0.32280(14) 0.0405(6) Uani 1 1 d . . . . .
H27A H 0.677(2) 0.1493(16) 0.3506(14) 0.041(7) Uiso 1 1 d . . . . .
H27B H 0.663(3) 0.1117(16) 0.2814(17) 0.055(9) Uiso 1 1 d . . . . .
H27C H 0.649(3) 0.0634(18) 0.3424(16) 0.055(9) Uiso 1 1 d . . . . .
C28 C 0.45083(17) 0.04068(11) 0.14810(11) 0.0254(4) Uani 1 1 d . . . . .
C29 C 0.5283(2) 0.03829(13) 0.10100(12) 0.0328(5) Uani 1 1 d . . . . .
H29 H 0.581(2) -0.0038(14) 0.1041(12) 0.031(6) Uiso 1 1 d . . . . .
C30 C 0.5206(2) 0.09147(14) 0.05095(12) 0.0355(5) Uani 1 1 d . . . . .
H30 H 0.574(2) 0.0908(14) 0.0212(14) 0.040(7) Uiso 1 1 d . . . . .
C31 C 0.43719(18) 0.15088(12) 0.04624(10) 0.0273(4) Uani 1 1 d . . . . .
C32 C 0.4293(2) 0.21053(13) -0.00227(11) 0.0324(5) Uani 1 1 d . . . . .
H32 H 0.479(2) 0.2120(14) -0.0299(13) 0.039(7) Uiso 1 1 d . . . . .
C33 C 0.3484(2) 0.26713(13) -0.00215(11) 0.0312(5) Uani 1 1 d . . . . .
H33 H 0.344(2) 0.3058(14) -0.0317(13) 0.036(7) Uiso 1 1 d . . . . .
C34 C 0.27225(19) 0.26691(12) 0.04401(11) 0.0270(4) Uani 1 1 d . . . . .
H34 H 0.216(2) 0.3060(13) 0.0416(12) 0.027(6) Uiso 1 1 d . . . . .
C35 C 0.27412(17) 0.20885(11) 0.09210(10) 0.0227(4) Uani 1 1 d . . . . .
C36 C 0.36019(16) 0.14957(11) 0.09355(10) 0.0219(4) Uani 1 1 d . . . . .
C37 C 0.4718(2) -0.01945(13) 0.20305(13) 0.0292(4) Uani 1 1 d . . . . .
H37A H 0.418(2) -0.0185(13) 0.2321(13) 0.034(6) Uiso 1 1 d . . . . .
H37B H 0.551(2) -0.0137(13) 0.2337(12) 0.030(6) Uiso 1 1 d . . . . .
H37C H 0.470(2) -0.0679(16) 0.1814(14) 0.041(7) Uiso 1 1 d . . . . .
C38 C 0.09190(18) 0.16320(13) 0.25179(11) 0.0280(4) Uani 1 1 d . . . . .
H38 H 0.107(2) 0.1407(16) 0.2988(15) 0.049(8) Uiso 1 1 d . . . . .
C39 C 0.02964(17) 0.11741(11) 0.19695(11) 0.0254(4) Uani 1 1 d . . . . .
H39 H 0.007(2) 0.0696(13) 0.2103(12) 0.026(6) Uiso 1 1 d . . . . .
C40 C -0.0492(2) 0.1445(2) 0.12920(14) 0.0456(6) Uani 1 1 d . . . . .
H40A H -0.051(3) 0.1017(18) 0.0960(18) 0.066(10) Uiso 1 1 d . . . . .
H40B H -0.017(2) 0.1875(14) 0.1187(13) 0.028(6) Uiso 1 1 d . . . . .
C41 C -0.1805(2) 0.1593(2) 0.13168(18) 0.0568(8) Uani 1 1 d D . . . .
H41A H -0.206(3) 0.1155(19) 0.1545(19) 0.070(11) Uiso 1 1 d . . . . .
H41B H -0.225(3) 0.1645(18) 0.0853(18) 0.065(9) Uiso 1 1 d . . . . .
C42A C -0.1993(4) 0.2257(3) 0.1729(3) 0.0734(16) Uani 0.85 1 d D . P A 1
H42A H -0.2881 0.2335 0.1638 0.088 Uiso 0.85 1 calc R U P A 1
H42B H -0.1662 0.2695 0.1525 0.088 Uiso 0.85 1 calc R U P A 1
C43A C -0.1505(3) 0.22954(17) 0.2499(2) 0.0511(9) Uani 0.85 1 d D . P A 1
H43B H -0.1381 0.1774 0.2680 0.061 Uiso 0.85 1 calc R U P A 1
H43A H -0.2131 0.2527 0.2707 0.061 Uiso 0.85 1 calc R U P A 1
C42B C -0.223(2) 0.2266(12) 0.1619(12) 0.036(3) Uiso 0.15 1 d D U P A 2
H42C H -0.2982 0.2122 0.1758 0.043 Uiso 0.15 1 calc R U P A 2
H42D H -0.2469 0.2635 0.1232 0.043 Uiso 0.15 1 calc R U P A 2
C43B C -0.1464(11) 0.2668(10) 0.2218(7) 0.036(3) Uiso 0.15 1 d D U P A 2
H43C H -0.1456 0.3170 0.2001 0.043 Uiso 0.15 1 calc R U P A 2
H43D H -0.2054 0.2721 0.2514 0.043 Uiso 0.15 1 calc R U P A 2
C44 C -0.0337(4) 0.27196(19) 0.2766(2) 0.0649(10) Uani 1 1 d D . . . .
H44A H 0.000(3) 0.2658(18) 0.3218(18) 0.057(11) Uiso 1 1 d . . . . .
H44B H -0.051(3) 0.323(2) 0.2672(19) 0.083(12) Uiso 1 1 d . . . . .
C45 C 0.0756(3) 0.24713(15) 0.24759(19) 0.0495(7) Uani 1 1 d . . . . .
H45B H 0.063(3) 0.2654(19) 0.1958(19) 0.073(11) Uiso 1 1 d . . . . .
H45A H 0.145(2) 0.2671(15) 0.2703(14) 0.040(7) Uiso 1 1 d . . . . .

loop_
_atom_site_aniso_label
_atom_site_aniso_U_11
_atom_site_aniso_U_22
_atom_site_aniso_U_33
_atom_site_aniso_U_23
_atom_site_aniso_U_13
_atom_site_aniso_U_12
Rh1 0.01810(8) 0.02130(8) 0.01941(8) 0.00461(6) 0.00678(5) 0.00160(6)
N1 0.0177(7) 0.0215(8) 0.0196(7) 0.0023(6) 0.0048(6) 0.0001(6)
N2 0.0183(7) 0.0207(8) 0.0196(7) 0.0026(6) 0.0042(6) 0.0006(6)
N3 0.0191(8) 0.0247(8) 0.0222(8) 0.0000(6) 0.0055(6) -0.0008(6)
O2 0.0319(8) 0.0284(8) 0.0331(8) 0.0132(6) 0.0176(6) 0.0090(6)
C1 0.0156(8) 0.0238(9) 0.0206(9) 0.0016(7) 0.0058(7) 0.0012(7)
C2 0.0217(9) 0.0226(9) 0.0219(9) 0.0059(7) 0.0052(7) 0.0025(7)
C3 0.0220(9) 0.0220(9) 0.0241(9) 0.0045(7) 0.0078(8) 0.0022(7)
C4 0.0191(8) 0.0188(9) 0.0226(9) 0.0025(7) 0.0036(7) 0.0009(7)
C5 0.0244(9) 0.0270(10) 0.0238(9) 0.0025(8) 0.0037(8) 0.0000(8)
C6 0.0285(10) 0.0313(11) 0.0234(10) 0.0007(8) 0.0015(8) -0.0021(8)
C7 0.0226(10) 0.0279(10) 0.0319(11) 0.0020(9) -0.0020(8) -0.0043(8)
C8 0.0205(9) 0.0234(10) 0.0352(11) 0.0031(8) 0.0062(8) -0.0021(7)
C9 0.0224(9) 0.0165(9) 0.0274(10) 0.0019(7) 0.0057(7) 0.0014(7)
C10 0.0208(9) 0.0306(11) 0.0301(10) -0.0039(8) 0.0106(8) -0.0019(8)
C11 0.0387(13) 0.0467(15) 0.0318(12) 0.0079(11) 0.0138(10) 0.0064(11)
C12 0.0344(13) 0.0395(13) 0.0462(15) 0.0002(11) 0.0217(11) 0.0053(10)
C13 0.0247(10) 0.0450(13) 0.0218(10) -0.0021(9) 0.0055(8) -0.0055(9)
C14 0.0380(13) 0.0537(16) 0.0379(14) -0.0004(12) 0.0156(11) 0.0057(12)
C15 0.0382(13) 0.0459(14) 0.0272(11) -0.0022(10) 0.0099(10) -0.0117(11)
C16 0.0217(9) 0.0212(9) 0.0208(9) 0.0028(7) 0.0028(7) 0.0024(7)
C17 0.0210(9) 0.0225(9) 0.0256(10) 0.0020(7) 0.0043(7) 0.0024(7)
C18 0.0273(10) 0.0260(10) 0.0364(12) -0.0030(9) 0.0062(9) -0.0037(8)
C19 0.0394(12) 0.0322(12) 0.0354(12) -0.0116(10) 0.0071(10) -0.0019(10)
C20 0.0374(12) 0.0383(12) 0.0283(11) -0.0056(9) 0.0119(10) 0.0022(10)
C21 0.0260(10) 0.0279(10) 0.0241(10) 0.0016(8) 0.0057(8) 0.0031(8)
C22 0.0325(11) 0.0411(13) 0.0249(11) -0.0016(9) 0.0121(9) -0.0063(9)
C23 0.0346(13) 0.0660(18) 0.0378(14) 0.0049(13) 0.0192(11) 0.0018(13)
C24 0.0542(16) 0.0442(15) 0.0332(13) 0.0054(11) 0.0192(12) -0.0058(13)
C25 0.0214(9) 0.0290(10) 0.0258(10) 0.0029(8) 0.0047(8) -0.0032(8)
C26 0.0455(15) 0.0325(12) 0.0322(12) 0.0061(10) -0.0010(11) -0.0133(11)
C27 0.0253(11) 0.0622(18) 0.0346(13) 0.0017(13) 0.0084(10) -0.0015(12)
C28 0.0214(9) 0.0275(10) 0.0283(10) -0.0012(8) 0.0084(8) -0.0008(8)
C29 0.0257(10) 0.0364(12) 0.0398(12) -0.0019(10) 0.0146(9) 0.0060(9)
C30 0.0297(11) 0.0475(14) 0.0348(12) -0.0036(10) 0.0187(10) -0.0011(10)
C31 0.0239(9) 0.0361(11) 0.0228(9) -0.0013(8) 0.0076(8) -0.0044(8)
C32 0.0310(11) 0.0447(13) 0.0247(10) 0.0023(9) 0.0131(9) -0.0090(10)
C33 0.0356(11) 0.0359(12) 0.0220(10) 0.0068(9) 0.0064(9) -0.0092(9)
C34 0.0274(10) 0.0291(11) 0.0235(10) 0.0051(8) 0.0040(8) -0.0025(8)
C35 0.0211(9) 0.0264(10) 0.0205(9) 0.0025(7) 0.0047(7) -0.0038(7)
C36 0.0205(9) 0.0269(10) 0.0185(9) -0.0003(7) 0.0050(7) -0.0046(7)
C37 0.0238(10) 0.0274(11) 0.0378(12) 0.0020(9) 0.0100(9) 0.0041(8)
C38 0.0269(10) 0.0367(12) 0.0238(10) -0.0009(8) 0.0129(8) 0.0005(8)
C39 0.0193(9) 0.0223(9) 0.0350(11) -0.0002(8) 0.0078(8) 0.0006(8)
C40 0.0290(12) 0.070(2) 0.0341(13) -0.0051(13) -0.0002(10) 0.0097(13)
C41 0.0270(13) 0.085(2) 0.0540(18) 0.0073(17) 0.0011(12) 0.0135(14)
C42A 0.030(2) 0.089(3) 0.105(4) 0.008(3) 0.022(2) 0.021(2)
C43A 0.0492(18) 0.0299(15) 0.092(3) 0.0002(16) 0.0523(19) 0.0078(13)
C44 0.080(2) 0.0369(16) 0.096(3) -0.0265(17) 0.057(2) -0.0081(15)
C45 0.0492(16) 0.0354(14) 0.075(2) -0.0288(14) 0.0360(15) -0.0174(12)

loop_
_atom_type_symbol
_atom_type_description
_atom_type_scat_dispersion_real
_atom_type_scat_dispersion_imag
_atom_type_scat_source
C C 0.0033 0.0016 'International Tables Vol C Tables 4.2.6.8 and 6.1.1.4'
H H 0.0000 0.0000 'International Tables Vol C Tables 4.2.6.8 and 6.1.1.4'
N N 0.0061 0.0033 'International Tables Vol C Tables 4.2.6.8 and 6.1.1.4'
O O 0.0106 0.0060 'International Tables Vol C Tables 4.2.6.8 and 6.1.1.4'
Rh Rh -1.1178 0.9187 'International Tables Vol C Tables 4.2.6.8 and 6.1.1.4'

loop_
_geom_angle_atom_site_label_1
_geom_angle_atom_site_label_2
_geom_angle_atom_site_label_3
_geom_angle
C1 Rh1 O2 176.75(7)
C1 Rh1 C39 89.90(8)
O2 Rh1 C39 92.75(7)
C1 Rh1 C38 90.28(8)
O2 Rh1 C38 90.61(7)
C39 Rh1 C38 38.92(8)
C1 Rh1 N3 101.03(7)
O2 Rh1 N3 77.58(6)
C39 Rh1 N3 149.18(7)
C38 Rh1 N3 165.01(7)
C1 N1 C3 111.32(16)
C1 N1 C4 126.18(15)
C3 N1 C4 120.79(15)
C1 N2 C2 110.72(15)
C1 N2 C16 127.75(15)
C2 N2 C16 119.86(15)
C28 N3 C36 117.40(16)
C28 N3 Rh1 134.48(13)
C36 N3 Rh1 108.08(12)
C35 O2 Rh1 116.02(12)
N1 C1 N2 103.17(15)
N1 C1 Rh1 129.61(13)
N2 C1 Rh1 126.24(13)
C3 C2 N2 107.56(17)
C2 C3 N1 107.01(17)
C5 C4 C9 121.76(17)
C5 C4 N1 120.96(16)
C9 C4 N1 117.25(16)
C6 C5 C4 117.80(18)
C6 C5 C13 119.32(18)
C4 C5 C13 122.87(18)
C7 C6 C5 121.5(2)
C6 C7 C8 119.78(19)
C7 C8 C9 121.30(19)
C8 C9 C4 117.82(18)
C8 C9 C10 119.37(17)
C4 C9 C10 122.80(17)
C9 C10 C11 111.45(18)
C9 C10 C12 112.74(19)
C11 C10 C12 109.72(18)
C5 C13 C14 111.4(2)
C5 C13 C15 110.96(19)
C14 C13 C15 110.9(2)
C17 C16 C21 120.72(18)
C17 C16 N2 122.21(17)
C21 C16 N2 116.93(17)
C18 C17 C16 118.31(18)
C18 C17 C25 118.28(18)
C16 C17 C25 123.40(18)
C19 C18 C17 121.6(2)
C20 C19 C18 119.3(2)
C19 C20 C21 121.5(2)
C20 C21 C16 118.33(19)
C20 C21 C22 117.73(19)
C16 C21 C22 123.94(18)
C21 C22 C24 111.4(2)
C21 C22 C23 111.1(2)
C24 C22 C23 110.8(2)
C17 C25 C26 110.96(19)
C17 C25 C27 111.88(18)
C26 C25 C27 111.1(2)
N3 C28 C29 122.04(19)
N3 C28 C37 122.48(17)
C29 C28 C37 115.47(18)
C30 C29 C28 120.6(2)
C29 C30 C31 119.90(19)
C30 C31 C32 122.73(19)
C30 C31 C36 117.10(19)
C32 C31 C36 120.2(2)
C33 C32 C31 119.14(19)
C32 C33 C34 121.5(2)
C33 C34 C35 122.0(2)
O2 C35 C34 122.10(18)
O2 C35 C36 120.67(17)
C34 C35 C36 117.21(17)
N3 C36 C31 122.84(18)
N3 C36 C35 117.18(16)
C31 C36 C35 119.96(18)
C39 C38 C45 120.3(2)
C39 C38 Rh1 70.19(11)
C45 C38 Rh1 117.95(15)
C38 C39 C40 125.4(2)
C38 C39 Rh1 70.90(11)
C40 C39 Rh1 114.60(16)
C39 C40 C41 114.1(2)
C42B C41 C40 124.9(10)
C42A C41 C40 115.3(3)
C41 C42A C43A 121.8(4)
C42A C43A C44 117.3(4)
C41 C42B C43B 122.1(15)
C44 C43B C42B 149.7(15)
C43B C44 C45 110.5(7)
C43A C44 C45 116.5(2)
C38 C45 C44 111.2(2)

loop_
_geom_bond_atom_site_label_1
_geom_bond_atom_site_label_2
_geom_bond_distance
Rh1 C1 1.9495(18)
Rh1 O2 2.0785(14)
Rh1 C39 2.0905(19)
Rh1 C38 2.0996(19)
Rh1 N3 2.2809(16)
N1 C1 1.381(2)
N1 C3 1.396(2)
N1 C4 1.463(2)
N2 C1 1.388(2)
N2 C2 1.396(2)
N2 C16 1.459(2)
N3 C28 1.333(2)
N3 C36 1.390(2)
O2 C35 1.305(2)
C2 C3 1.340(3)
C4 C5 1.397(3)
C4 C9 1.407(3)
C5 C6 1.395(3)
C5 C13 1.510(3)
C6 C7 1.378(3)
C7 C8 1.380(3)
C8 C9 1.394(3)
C9 C10 1.520(3)
C10 C11 1.522(3)
C10 C12 1.523(3)
C13 C14 1.523(4)
C13 C15 1.531(3)
C16 C17 1.400(3)
C16 C21 1.409(3)
C17 C18 1.391(3)
C17 C25 1.509(3)
C18 C19 1.380(3)
C19 C20 1.377(3)
C20 C21 1.391(3)
C21 C22 1.521(3)
C22 C24 1.523(3)
C22 C23 1.526(3)
C25 C26 1.524(3)
C25 C27 1.524(3)
C28 C29 1.420(3)
C28 C37 1.495(3)
C29 C30 1.350(3)
C30 C31 1.406(3)
C31 C32 1.412(3)
C31 C36 1.419(3)
C32 C33 1.362(3)
C33 C34 1.394(3)
C34 C35 1.394(3)
C35 C36 1.433(3)
C38 C39 1.396(3)
C38 C45 1.504(3)
C39 C40 1.490(3)
C40 C41 1.525(4)
C41 C42B 1.467(10)
C41 C42A 1.475(5)
C42A C43A 1.478(6)
C43A C44 1.504(5)
C42B C43B 1.467(11)
C43B C44 1.459(9)
C44 C45 1.547(4)
